data_4067490
loop_
_publ_author_name
'Li, Shenyu'
'Kee, Choon Wee'
'Huang, Kuo-Wei'
'Hor, T. S. Andy'
'Zhao, Jin'

_publ_section_title
;
 Cyclopentadienyl Molybdenum(II/VI) N-Heterocyclic Carbene Complexes:
 Synthesis, Structure, and Reactivity under Oxidative Conditions
;
_journal_issue 8
_journal_name_full Organometallics
_journal_page_first 1924
_journal_paper_doi 10.1021/om900980a
_journal_volume 29
_journal_year 2010
_chemical_formula_sum 'C12 H13 Br Mo N2 O2'
_chemical_formula_weight 393.09
_chemical_name_systematic
; 
 ? 
;
_space_group_IT_number 19
_symmetry_cell_setting orthorhombic
_symmetry_space_group_name_Hall 'P 2ac 2ab'
_symmetry_space_group_name_H-M 'P 21 21 21'
_atom_sites_solution_hydrogens geom
_atom_sites_solution_primary direct
_atom_sites_solution_secondary difmap
_audit_creation_method SHELXL-97
_cell_angle_alpha 90.00
_cell_angle_beta 90.00
_cell_angle_gamma 90.00
_cell_formula_units_Z 4
_cell_length_a 7.7917(4)
_cell_length_b 11.5324(6)
_cell_length_c 14.8374(8)
_cell_measurement_reflns_used 6623
_cell_measurement_temperature 100(2)
_cell_measurement_theta_max 27.51
_cell_measurement_theta_min 2.24
_cell_volume 1333.24(12)
_computing_cell_refinement 'Bruker SMART'
_computing_data_collection 'Bruker SMART'
_computing_data_reduction 'Bruker SAINT'
_computing_molecular_graphics 'Bruker SHELXTL'
_computing_publication_material 'Bruker SHELXTL'
_computing_structure_refinement 'SHELXL-97 (Sheldrick, 1997)'
_computing_structure_solution 'SHELXS-97 (Sheldrick, 1990)'
_diffrn_ambient_temperature 100(2)
_diffrn_measured_fraction_theta_full 0.999
_diffrn_measured_fraction_theta_max 0.999
_diffrn_measurement_device_type 'CCD area detector'
_diffrn_measurement_method 'phi and omega scans'
_diffrn_radiation_monochromator graphite
_diffrn_radiation_source 'fine-focus sealed tube'
_diffrn_radiation_type MoK\a
_diffrn_radiation_wavelength 0.71073
_diffrn_reflns_av_R_equivalents 0.0255
_diffrn_reflns_av_sigmaI/netI 0.0391
_diffrn_reflns_limit_h_max 9
_diffrn_reflns_limit_h_min -10
_diffrn_reflns_limit_k_max 10
_diffrn_reflns_limit_k_min -14
_diffrn_reflns_limit_l_max 19
_diffrn_reflns_limit_l_min -19
_diffrn_reflns_number 9273
_diffrn_reflns_theta_full 27.49
_diffrn_reflns_theta_max 27.49
_diffrn_reflns_theta_min 2.24
_exptl_absorpt_coefficient_mu 3.975
_exptl_absorpt_correction_T_max 0.4488
_exptl_absorpt_correction_T_min 0.0970
_exptl_absorpt_correction_type multi-scan
_exptl_crystal_colour 'Dark Red'
_exptl_crystal_density_diffrn 1.958
_exptl_crystal_density_method 'not measured'
_exptl_crystal_description Rod
_exptl_crystal_F_000 768
_exptl_crystal_size_max 1.10
_exptl_crystal_size_mid 0.26
_exptl_crystal_size_min 0.24
_refine_diff_density_max 0.863
_refine_diff_density_min -0.405
_refine_diff_density_rms 0.090
_refine_ls_abs_structure_details 'Flack H D (1983), Acta Cryst. A39, 876-881'
_refine_ls_abs_structure_Flack 0.006(6)
_refine_ls_extinction_method none
_refine_ls_goodness_of_fit_ref 1.015
_refine_ls_hydrogen_treatment mixed
_refine_ls_matrix_type full
_refine_ls_number_parameters 165
_refine_ls_number_reflns 3013
_refine_ls_number_restraints 0
_refine_ls_restrained_S_all 1.015
_refine_ls_R_factor_all 0.0212
_refine_ls_R_factor_gt 0.0202
_refine_ls_shift/su_max 0.001
_refine_ls_shift/su_mean 0.000
_refine_ls_structure_factor_coef Fsqd
_refine_ls_weighting_details 'calc w=1/[\s^2^(Fo^2^)+(0.0165P)^2^+0.0000P] where P=(Fo^2^+2Fc^2^)/3'
_refine_ls_weighting_scheme calc
_refine_ls_wR_factor_gt 0.0476
_refine_ls_wR_factor_ref 0.0478
_reflns_number_gt 2898
_reflns_number_total 3013
_reflns_threshold_expression >2sigma(I)
_cod_data_source_file om900980a_si_002.cif
_cod_data_source_block 8674
_cod_depositor_comments
;
The following automatic conversions were performed:

'_symmetry_cell_setting' value 'Orthorhombic' changed to
'orthorhombic' according to
/home/saulius/struct/CIF-dictionaries/cif_core.dic dictionary named
'cif_core.dic' version 2.4.1 from
2010-06-29.

'_exptl_absorpt_correction_type' value 'Multi-scan'
changed to 'multi-scan' according to
/home/saulius/struct/CIF-dictionaries/cif_core.dic dictionary named
'cif_core.dic' version 2.4.1 from 2010-06-29.

Automatic conversion script
Id: cif_fix_values 1715 2011-07-08 13:25:40Z adriana 
;
_cod_original_sg_symbol_H-M P2(1)2(1)2(1)
_cod_database_code 4067490

loop_
_symmetry_equiv_pos_as_xyz
'x, y, z'
'-x+1/2, -y, z+1/2'
'-x, y+1/2, -z+1/2'
'x+1/2, -y+1/2, -z'

loop_
_atom_site_label
_atom_site_type_symbol
_atom_site_fract_x
_atom_site_fract_y
_atom_site_fract_z
_atom_site_U_iso_or_equiv
_atom_site_adp_type
_atom_site_occupancy
_atom_site_symmetry_multiplicity
_atom_site_calc_flag
_atom_site_refinement_flags
Mo1 Mo 0.17337(2) 0.480431(19) 0.139339(13) 0.01125(6) Uani 1 1 d .
Br1 Br 0.51108(3) 0.49268(2) 0.111774(15) 0.01795(7) Uani 1 1 d .
N1 N 0.3098(3) 0.73660(18) 0.19650(13) 0.0134(4) Uani 1 1 d .
N2 N 0.1206(3) 0.75310(19) 0.09245(14) 0.0131(5) Uani 1 1 d .
O1 O -0.0953(3) 0.59259(18) 0.26723(13) 0.0245(5) Uani 1 1 d .
O2 O 0.2628(3) 0.37296(18) 0.32494(13) 0.0233(5) Uani 1 1 d .
C1 C 0.2072(3) 0.6719(2) 0.14125(16) 0.0129(5) Uani 1 1 d .
C2 C 0.2880(3) 0.8540(2) 0.18059(17) 0.0159(5) Uani 1 1 d .
H2 H 0.3459 0.9157 0.2102 0.019 Uiso 1 1 calc R
C3 C 0.1694(3) 0.8640(2) 0.11532(16) 0.0165(5) Uani 1 1 d .
H3 H 0.1274 0.9340 0.0899 0.020 Uiso 1 1 calc R
C4 C 0.4243(4) 0.6940(2) 0.26721(17) 0.0183(6) Uani 1 1 d .
H4A H 0.3791 0.6212 0.2916 0.027 Uiso 1 1 calc R
H4B H 0.4319 0.7517 0.3155 0.027 Uiso 1 1 calc R
H4C H 0.5388 0.6806 0.2419 0.027 Uiso 1 1 calc R
C5 C -0.0145(4) 0.7298(3) 0.02658(17) 0.0202(6) Uani 1 1 d .
H5A H 0.0370 0.7009 -0.0293 0.030 Uiso 1 1 calc R
H5B H -0.0777 0.8015 0.0141 0.030 Uiso 1 1 calc R
H5C H -0.0935 0.6715 0.0508 0.030 Uiso 1 1 calc R
C6 C 0.0816(3) 0.4473(3) -0.01343(17) 0.0183(6) Uani 1 1 d .
H6 H 0.0838 0.5053 -0.0635 0.022 Uiso 1 1 calc R
C7 C -0.0547(4) 0.4300(3) 0.04837(18) 0.0212(6) Uani 1 1 d .
H7 H -0.1686 0.4699 0.0466 0.025 Uiso 1 1 calc R
C8 C -0.0115(4) 0.3339(3) 0.10424(18) 0.0220(6) Uani 1 1 d .
H8 H -0.0907 0.2941 0.1473 0.026 Uiso 1 1 calc R
C9 C 0.1532(4) 0.2937(2) 0.07793(18) 0.0219(6) Uani 1 1 d .
H9 H 0.2122 0.2226 0.1009 0.026 Uiso 1 1 calc R
C10 C 0.2080(4) 0.3639(2) 0.00465(17) 0.0202(6) Uani 1 1 d .
H10 H 0.3173 0.3538 -0.0298 0.024 Uiso 1 1 calc R
C11 C 0.0000(3) 0.5500(2) 0.22023(16) 0.0179(5) Uani 1 1 d .
C12 C 0.2353(3) 0.4166(2) 0.25592(18) 0.0163(6) Uani 1 1 d .

loop_
_atom_site_aniso_label
_atom_site_aniso_U_11
_atom_site_aniso_U_22
_atom_site_aniso_U_33
_atom_site_aniso_U_23
_atom_site_aniso_U_13
_atom_site_aniso_U_12
Mo1 0.01201(10) 0.01186(11) 0.00987(9) -0.00028(8) 0.00101(7) -0.00051(8)
Br1 0.01345(12) 0.01979(15) 0.02062(13) 0.00425(10) 0.00157(8) 0.00146(10)
N1 0.0150(11) 0.0137(11) 0.0114(10) -0.0008(8) 0.0003(8) -0.0004(9)
N2 0.0143(11) 0.0141(11) 0.0107(10) 0.0003(8) -0.0004(8) 0.0022(8)
O1 0.0283(11) 0.0166(11) 0.0285(11) -0.0038(9) 0.0095(9) -0.0008(9)
O2 0.0275(11) 0.0263(11) 0.0162(10) 0.0058(9) -0.0017(8) -0.0004(9)
C1 0.0129(11) 0.0163(13) 0.0094(11) 0.0002(10) 0.0020(10) 0.0000(10)
C2 0.0194(13) 0.0139(13) 0.0143(12) 0.0004(10) 0.0027(10) -0.0004(11)
C3 0.0193(13) 0.0138(13) 0.0163(12) 0.0017(9) 0.0026(11) 0.0018(11)
C4 0.0214(14) 0.0162(15) 0.0173(13) 0.0008(11) -0.0066(10) -0.0021(11)
C5 0.0214(14) 0.0206(15) 0.0187(13) 0.0012(10) -0.0090(11) 0.0013(12)
C6 0.0233(14) 0.0204(16) 0.0114(11) -0.0043(11) -0.0024(10) 0.0002(11)
C7 0.0177(14) 0.0250(16) 0.0210(13) -0.0101(12) -0.0038(11) 0.0005(12)
C8 0.0254(15) 0.0201(14) 0.0204(13) -0.0056(11) 0.0019(12) -0.0123(12)
C9 0.0293(16) 0.0146(14) 0.0217(13) -0.0042(11) -0.0027(12) -0.0002(13)
C10 0.0231(14) 0.0221(15) 0.0155(13) -0.0080(11) 0.0015(11) 0.0004(12)
C11 0.0222(14) 0.0158(14) 0.0158(11) 0.0016(10) -0.0008(11) -0.0087(11)
C12 0.0146(12) 0.0159(14) 0.0183(14) -0.0007(11) 0.0007(10) -0.0022(11)

loop_
_atom_type_symbol
_atom_type_description
_atom_type_scat_dispersion_real
_atom_type_scat_dispersion_imag
_atom_type_scat_source
C C 0.0033 0.0016 'International Tables Vol C Tables 4.2.6.8 and 6.1.1.4'
H H 0.0000 0.0000 'International Tables Vol C Tables 4.2.6.8 and 6.1.1.4'
N N 0.0061 0.0033 'International Tables Vol C Tables 4.2.6.8 and 6.1.1.4'
O O 0.0106 0.0060 'International Tables Vol C Tables 4.2.6.8 and 6.1.1.4'
Br Br -0.2901 2.4595 'International Tables Vol C Tables 4.2.6.8 and 6.1.1.4'
Mo Mo -1.6832 0.6857 'International Tables Vol C Tables 4.2.6.8 and 6.1.1.4'

loop_
_geom_angle_atom_site_label_1
_geom_angle_atom_site_label_2
_geom_angle_atom_site_label_3
_geom_angle
C12 Mo1 C11 77.45(11)
C12 Mo1 C1 109.61(10)
C11 Mo1 C1 70.77(10)
C12 Mo1 C8 94.57(11)
C11 Mo1 C8 90.43(10)
C1 Mo1 C8 144.43(10)
C12 Mo1 C7 128.14(11)
C11 Mo1 C7 86.05(10)
C1 Mo1 C7 110.45(10)
C8 Mo1 C7 36.16(11)
C12 Mo1 C9 90.84(10)
C11 Mo1 C9 124.25(11)
C1 Mo1 C9 157.71(9)
C8 Mo1 C9 35.71(11)
C7 Mo1 C9 59.26(11)
C12 Mo1 C6 148.53(11)
C11 Mo1 C6 115.65(10)
C1 Mo1 C6 101.81(9)
C8 Mo1 C6 58.66(10)
C7 Mo1 C6 34.91(9)
C9 Mo1 C6 57.88(10)
C12 Mo1 C10 119.80(10)
C11 Mo1 C10 143.29(10)
C1 Mo1 C10 123.22(9)
C8 Mo1 C10 58.07(10)
C7 Mo1 C10 57.53(10)
C9 Mo1 C10 34.64(9)
C6 Mo1 C10 33.77(9)
C12 Mo1 Br1 84.92(8)
C11 Mo1 Br1 138.23(8)
C1 Mo1 Br1 80.34(7)
C8 Mo1 Br1 128.87(7)
C7 Mo1 Br1 133.15(7)
C9 Mo1 Br1 93.17(8)
C6 Mo1 Br1 99.05(7)
C10 Mo1 Br1 78.06(7)
C1 N1 C2 111.1(2)
C1 N1 C4 127.1(2)
C2 N1 C4 121.7(2)
C1 N2 C3 111.8(2)
C1 N2 C5 125.9(2)
C3 N2 C5 122.3(2)
N2 C1 N1 103.5(2)
N2 C1 Mo1 128.10(18)
N1 C1 Mo1 128.26(18)
C3 C2 N1 106.9(2)
C2 C3 N2 106.8(2)
C10 C6 C7 107.8(2)
C10 C6 Mo1 73.74(14)
C7 C6 Mo1 68.64(14)
C6 C7 C8 108.0(3)
C6 C7 Mo1 76.45(16)
C8 C7 Mo1 70.95(15)
C9 C8 C7 107.9(2)
C9 C8 Mo1 74.57(16)
C7 C8 Mo1 72.89(16)
C8 C9 C10 107.2(3)
C8 C9 Mo1 69.72(16)
C10 C9 Mo1 75.73(15)
C6 C10 C9 109.0(3)
C6 C10 Mo1 72.49(15)
C9 C10 Mo1 69.63(14)
O1 C11 Mo1 177.7(2)
O2 C12 Mo1 175.1(2)

loop_
_geom_bond_atom_site_label_1
_geom_bond_atom_site_label_2
_geom_bond_distance
Mo1 C12 1.941(3)
Mo1 C11 1.977(3)
Mo1 C1 2.224(3)
Mo1 C8 2.281(3)
Mo1 C7 2.306(3)
Mo1 C9 2.344(3)
Mo1 C6 2.407(2)
Mo1 C10 2.423(3)
Mo1 Br1 2.6667(3)
N1 C1 1.367(3)
N1 C2 1.385(3)
N1 C4 1.462(3)
N2 C1 1.363(3)
N2 C3 1.376(3)
N2 C5 1.462(3)
O1 C11 1.131(3)
O2 C12 1.161(3)
C2 C3 1.343(4)
C6 C10 1.403(4)
C6 C7 1.417(4)
C7 C8 1.424(4)
C8 C9 1.419(4)
C9 C10 1.421(4)
